data_7017243
loop_
_publ_author_name
'Fontenot, Sean A.'
'Cangelosi, Virginia M.'
'Pitt, Melanie A. W.'
'Sather, Aaron C.'
'Zakharov, Lev N.'
'Berryman, Orion B.'
'Johnson, Darren W.'

_publ_section_title
;
 Design, synthesis and characterization of self-assembled As(2)L(3) and
 Sb(2)L(3) cryptands.
;
_journal_issue 45
_journal_name_full 'Dalton transactions (Cambridge, England : 2003)'
_journal_page_first 12125
_journal_page_last 12131
_journal_paper_doi 10.1039/c1dt10817d
_journal_volume 40
_journal_year 2011
_chemical_formula_sum 'C37.25 H31.38 Cl3 N0.13 S6 Sb2'
_chemical_formula_weight 1022.96
_chemical_name_systematic
;
?
;
_space_group_IT_number 148
_symmetry_cell_setting rhombohedral
_symmetry_space_group_name_Hall '-P 3*'
_symmetry_space_group_name_H-M 'R -3 :R'
_atom_sites_solution_hydrogens geom
_atom_sites_solution_primary direct
_atom_sites_solution_secondary difmap
_audit_creation_method SHELXLTL
_cell_angle_alpha 69.14
_cell_angle_beta 69.14
_cell_angle_gamma 69.14
_cell_formula_units_Z 8
_cell_length_a 21.0255(7)
_cell_length_b 21.0255(7)
_cell_length_c 21.0255(7)
_cell_measurement_reflns_used 6306
_cell_measurement_temperature 173(2)
_cell_measurement_theta_max 22.68
_cell_measurement_theta_min 2.35
_cell_volume 7831.4(5)
_computing_cell_refinement 'Bruker SMART'
_computing_data_collection 'Bruker SMART'
_computing_data_reduction 'Bruker SAINT'
_computing_molecular_graphics 'Bruker SHELXTL'
_computing_publication_material 'Bruker SHELXTL'
_computing_structure_refinement 'Bruker SHELXTL'
_computing_structure_solution 'Bruker SHELXTL'
_diffrn_ambient_temperature 173(2)
_diffrn_measured_fraction_theta_full 1.000
_diffrn_measured_fraction_theta_max 1.000
_diffrn_measurement_device_type 'CCD area detector Bruker Apex'
_diffrn_measurement_method 'phi and omega scans'
_diffrn_radiation_monochromator graphite
_diffrn_radiation_source 'fine-focus sealed tube'
_diffrn_radiation_type MoK\a
_diffrn_radiation_wavelength 0.71073
_diffrn_reflns_av_R_equivalents 0.0556
_diffrn_reflns_av_sigmaI/netI 0.0352
_diffrn_reflns_limit_h_max 26
_diffrn_reflns_limit_h_min -26
_diffrn_reflns_limit_k_max 26
_diffrn_reflns_limit_k_min -26
_diffrn_reflns_limit_l_max 26
_diffrn_reflns_limit_l_min -26
_diffrn_reflns_number 88616
_diffrn_reflns_theta_full 27.00
_diffrn_reflns_theta_max 27.00
_diffrn_reflns_theta_min 1.71
_exptl_absorpt_coefficient_mu 1.932
_exptl_absorpt_correction_T_max 0.8607
_exptl_absorpt_correction_T_min 0.7474
_exptl_absorpt_correction_type multi-scan
_exptl_absorpt_process_details SADABS
_exptl_crystal_colour colorless
_exptl_crystal_density_diffrn 1.735
_exptl_crystal_density_method 'not measured'
_exptl_crystal_description cut-block
_exptl_crystal_F_000 4038
_exptl_crystal_size_max 0.16
_exptl_crystal_size_mid 0.16
_exptl_crystal_size_min 0.08
_refine_diff_density_max 1.900
_refine_diff_density_min -1.630
_refine_diff_density_rms 0.130
_refine_ls_extinction_method none
_refine_ls_goodness_of_fit_ref 1.370
_refine_ls_hydrogen_treatment constr
_refine_ls_matrix_type full
_refine_ls_number_parameters 577
_refine_ls_number_reflns 11413
_refine_ls_number_restraints 0
_refine_ls_restrained_S_all 1.370
_refine_ls_R_factor_all 0.0810
_refine_ls_R_factor_gt 0.0633
_refine_ls_shift/su_max 0.002
_refine_ls_shift/su_mean 0.000
_refine_ls_structure_factor_coef Fsqd
_refine_ls_weighting_details 'calc w=1/[\s^2^(Fo^2^)+(0.0900P)^2^+0.0000P] where P=(Fo^2^+2Fc^2^)/3'
_refine_ls_weighting_scheme calc
_refine_ls_wR_factor_gt 0.1789
_refine_ls_wR_factor_ref 0.1886
_reflns_number_gt 9195
_reflns_number_total 11413
_reflns_threshold_expression >2sigma(I)
_cod_data_source_file c1dt10817d.txt
_cod_data_source_block g44p
_cod_depositor_comments
;
The following automatic conversions were performed:

'_symmetry_cell_setting' value 'Rhombohedral' changed to
'rhombohedral' according to
/home/saulius/struct/CIF-dictionaries/cif_core.dic dictionary named
'cif_core.dic' version 2.4.1 from 2010-06-29.

Automatic conversion script
Id: cif_fix_values 1715 2011-07-08 13:25:40Z adriana 
;
_cod_original_sg_symbol_H-M R-3
_cod_database_code 7017243

loop_
_symmetry_equiv_pos_as_xyz
'x, y, z'
'z, x, y'
'y, z, x'
'-x, -y, -z'
'-z, -x, -y'
'-y, -z, -x'

loop_
_atom_site_label
_atom_site_type_symbol
_atom_site_fract_x
_atom_site_fract_y
_atom_site_fract_z
_atom_site_U_iso_or_equiv
_atom_site_adp_type
_atom_site_occupancy
_atom_site_symmetry_multiplicity
_atom_site_calc_flag
_atom_site_refinement_flags
Sb1 Sb 0.427849(18) 0.427849(18) 0.427849(18) 0.0686(3) Uani 1 3 d S
Sb2 Sb 0.280830(16) 0.280830(16) 0.280830(16) 0.0455(2) Uani 1 3 d S
Sb3 Sb 0.32671(2) 0.82570(2) 0.27071(2) 0.03546(13) Uani 1 1 d .
Sb4 Sb 0.36810(3) 0.85719(2) -0.05678(2) 0.04521(15) Uani 1 1 d .
S1 S 0.54199(13) 0.45268(15) 0.37401(14) 0.0819(7) Uani 1 1 d .
S2 S 0.26978(10) 0.32427(10) 0.16081(10) 0.0541(5) Uani 1 1 d .
S3 S 0.41555(10) 0.75601(10) 0.33423(10) 0.0527(5) Uani 1 1 d .
S4 S 0.33471(13) 0.78162(10) -0.09725(12) 0.0638(6) Uani 1 1 d .
S5 S 0.23354(9) 0.78329(10) 0.36936(9) 0.0501(4) Uani 1 1 d .
S6 S 0.30796(14) 0.96084(10) -0.13315(10) 0.0678(6) Uani 1 1 d .
S7 S 0.30710(9) 0.92683(9) 0.31341(8) 0.0449(4) Uani 1 1 d .
S8 S 0.47861(12) 0.85191(11) -0.14930(10) 0.0608(5) Uani 1 1 d .
C1 C 0.5480(6) 0.4820(5) 0.2814(5) 0.082(3) Uani 1 1 d .
H1A H 0.5240 0.5330 0.2696 0.098 Uiso 1 1 calc R
H1B H 0.5984 0.4764 0.2553 0.098 Uiso 1 1 calc R
C2 C 0.5170(4) 0.4445(4) 0.2550(4) 0.0551(18) Uani 1 1 d .
C3 C 0.5517(5) 0.3753(4) 0.2506(5) 0.066(2) Uani 1 1 d .
H3A H 0.5933 0.3524 0.2664 0.079 Uiso 1 1 calc R
C4 C 0.5289(4) 0.3397(4) 0.2253(4) 0.0585(19) Uani 1 1 d .
H4A H 0.5546 0.2928 0.2229 0.070 Uiso 1 1 calc R
C5 C 0.4674(3) 0.3715(3) 0.2024(3) 0.0433(15) Uani 1 1 d .
C6 C 0.4411(4) 0.3381(4) 0.1716(4) 0.0479(16) Uani 1 1 d .
H6A H 0.4650 0.2909 0.1690 0.057 Uiso 1 1 calc R
C7 C 0.3841(4) 0.3712(4) 0.1464(4) 0.0459(15) Uani 1 1 d .
C8 C 0.3483(4) 0.4404(4) 0.1522(5) 0.063(2) Uani 1 1 d .
H8A H 0.3075 0.4642 0.1350 0.075 Uiso 1 1 calc R
C9 C 0.3698(4) 0.4744(4) 0.1816(5) 0.062(2) Uani 1 1 d .
H9A H 0.3436 0.5207 0.1854 0.074 Uiso 1 1 calc R
C10 C 0.4293(4) 0.4421(3) 0.2057(4) 0.0472(16) Uani 1 1 d .
C11 C 0.4567(4) 0.4776(4) 0.2338(4) 0.0545(18) Uani 1 1 d .
H11A H 0.4322 0.5244 0.2375 0.065 Uiso 1 1 calc R
C12 C 0.3586(4) 0.3366(5) 0.1131(4) 0.062(2) Uani 1 1 d .
H12A H 0.3921 0.2900 0.1103 0.075 Uiso 1 1 calc R
H12B H 0.3583 0.3656 0.0643 0.075 Uiso 1 1 calc R
C13 C 0.4540(5) 0.6749(4) 0.3040(4) 0.066(2) Uani 1 1 d .
H13A H 0.5057 0.6616 0.2970 0.079 Uiso 1 1 calc R
H13B H 0.4357 0.6365 0.3420 0.079 Uiso 1 1 calc R
C14 C 0.4402(4) 0.6787(3) 0.2386(4) 0.0467(16) Uani 1 1 d .
C15 C 0.4904(5) 0.6902(4) 0.1775(5) 0.076(3) Uani 1 1 d .
H15A H 0.5313 0.6951 0.1827 0.091 Uiso 1 1 calc R
C16 C 0.4940(6) 0.6962(5) 0.1109(6) 0.088(3) Uani 1 1 d .
H16A H 0.5332 0.7042 0.0718 0.105 Uiso 1 1 calc R
C17 C 0.4358(4) 0.6894(3) 0.1067(4) 0.0522(18) Uani 1 1 d .
C18 C 0.4343(6) 0.6925(4) 0.0310(6) 0.085(3) Uani 1 1 d .
H18A H 0.4739 0.6972 -0.0086 0.101 Uiso 1 1 calc R
C19 C 0.3739(4) 0.6881(3) 0.0254(4) 0.0550(19) Uani 1 1 d .
C20 C 0.3148(6) 0.6812(4) 0.0877(5) 0.085(3) Uani 1 1 d .
H20A H 0.2728 0.6794 0.0818 0.102 Uiso 1 1 calc R
C21 C 0.3148(5) 0.6772(5) 0.1532(6) 0.086(3) Uani 1 1 d .
H21A H 0.2752 0.6726 0.1928 0.103 Uiso 1 1 calc R
C22 C 0.3756(4) 0.6805(3) 0.1573(5) 0.060(2) Uani 1 1 d .
C23 C 0.3783(5) 0.6732(4) 0.2370(6) 0.073(3) Uani 1 1 d .
H23A H 0.3404 0.6659 0.2778 0.088 Uiso 1 1 calc R
C24 C 0.3638(5) 0.6924(4) -0.0417(4) 0.059(2) Uani 1 1 d .
H24A H 0.3286 0.6664 -0.0313 0.071 Uiso 1 1 calc R
H24B H 0.4089 0.6676 -0.0694 0.071 Uiso 1 1 calc R
C25 C 0.1531(4) 0.8417(4) 0.3414(4) 0.0561(19) Uani 1 1 d .
H25A H 0.1137 0.8193 0.3673 0.067 Uiso 1 1 calc R
H25B H 0.1400 0.8869 0.3535 0.067 Uiso 1 1 calc R
C26 C 0.1636(3) 0.8562(4) 0.2640(4) 0.0463(16) Uani 1 1 d .
C27 C 0.1587(3) 0.8049(4) 0.2372(4) 0.0477(16) Uani 1 1 d .
H27A H 0.1482 0.7625 0.2691 0.057 Uiso 1 1 calc R
C28 C 0.1688(4) 0.8156(4) 0.1680(4) 0.0491(16) Uani 1 1 d .
H28A H 0.1655 0.7805 0.1516 0.059 Uiso 1 1 calc R
C29 C 0.1843(3) 0.8787(3) 0.1184(4) 0.0397(14) Uani 1 1 d .
C30 C 0.1931(3) 0.8923(4) 0.0440(4) 0.0485(16) Uani 1 1 d .
H30A H 0.1891 0.8585 0.0264 0.058 Uiso 1 1 calc R
C31 C 0.2071(4) 0.9532(3) -0.0008(4) 0.0482(16) Uani 1 1 d .
C32 C 0.2145(4) 1.0024(4) 0.0260(4) 0.0582(19) Uani 1 1 d .
H32A H 0.2261 1.0442 -0.0061 0.070 Uiso 1 1 calc R
C33 C 0.2058(4) 0.9924(4) 0.0951(4) 0.0568(19) Uani 1 1 d .
H33A H 0.2102 1.0270 0.1113 0.068 Uiso 1 1 calc R
C34 C 0.1902(3) 0.9307(3) 0.1424(4) 0.0430(15) Uani 1 1 d .
C35 C 0.1799(3) 0.9174(4) 0.2170(4) 0.0482(16) Uani 1 1 d .
H35A H 0.1843 0.9512 0.2343 0.058 Uiso 1 1 calc R
C36 C 0.2154(5) 0.9692(5) -0.0771(4) 0.074(3) Uani 1 1 d .
H36A H 0.1872 1.0179 -0.0930 0.089 Uiso 1 1 calc R
H36B H 0.1957 0.9371 -0.0848 0.089 Uiso 1 1 calc R
C37 C 0.3835(5) 0.9580(5) 0.2557(4) 0.072(3) Uani 1 1 d .
H37A H 0.3746 1.0076 0.2557 0.087 Uiso 1 1 calc R
H37B H 0.4243 0.9298 0.2756 0.087 Uiso 1 1 calc R
C38 C 0.4029(3) 0.9549(3) 0.1818(3) 0.0389(14) Uani 1 1 d .
C39 C 0.3636(4) 1.0049(4) 0.1364(4) 0.060(2) Uani 1 1 d .
H39A H 0.3246 1.0391 0.1555 0.073 Uiso 1 1 calc R
C40 C 0.3750(4) 1.0094(4) 0.0689(5) 0.060(2) Uani 1 1 d .
H40A H 0.3465 1.0463 0.0410 0.072 Uiso 1 1 calc R
C41 C 0.4282(4) 0.9603(3) 0.0413(4) 0.0446(15) Uani 1 1 d .
C42 C 0.4438(4) 0.9627(4) -0.0345(4) 0.0553(18) Uani 1 1 d .
H42A H 0.4163 0.9989 -0.0638 0.066 Uiso 1 1 calc R
C43 C 0.4973(4) 0.9129(4) -0.0603(4) 0.0511(18) Uani 1 1 d .
C44 C 0.5408(5) 0.8584(5) -0.0174(4) 0.063(2) Uani 1 1 d .
H44A H 0.5789 0.8243 -0.0376 0.075 Uiso 1 1 calc R
C45 C 0.5283(4) 0.8552(4) 0.0508(5) 0.066(2) Uani 1 1 d .
H45A H 0.5570 0.8193 0.0792 0.079 Uiso 1 1 calc R
C46 C 0.4724(3) 0.9059(3) 0.0785(4) 0.0436(15) Uani 1 1 d .
C47 C 0.4580(4) 0.9044(4) 0.1558(4) 0.0554(19) Uani 1 1 d .
H47A H 0.4867 0.8693 0.1846 0.067 Uiso 1 1 calc R
C48 C 0.5149(5) 0.9114(5) -0.1368(4) 0.069(2) Uani 1 1 d .
H48A H 0.5668 0.8976 -0.1553 0.083 Uiso 1 1 calc R
H48B H 0.4971 0.9597 -0.1650 0.083 Uiso 1 1 calc R
Cl1S Cl 0.23983(10) 0.18312(10) 0.10084(9) 0.0586(5) Uani 1 1 d .
Cl2S Cl 0.4404(3) 0.5024(3) 0.9703(3) 0.195(3) Uani 1 1 d .
Cl3S Cl 0.3999(3) 0.4514(2) 0.8974(3) 0.213(3) Uani 1 1 d .
Cl4S Cl 0.29709(19) 0.5483(2) 0.9739(3) 0.167(2) Uani 1 1 d .
C1S C 0.1862(2) 0.1862(2) 0.1862(2) 0.039(2) Uani 1 3 d S
H1SA H 0.2072 0.2072 0.2072 0.047 Uiso 1 3 calc SR
C2S C 0.3766(6) 0.5245(5) 0.9258(6) 0.087(3) Uani 1 1 d .
H2SA H 0.3852 0.5649 0.8837 0.104 Uiso 1 1 calc R

loop_
_atom_site_aniso_label
_atom_site_aniso_U_11
_atom_site_aniso_U_22
_atom_site_aniso_U_33
_atom_site_aniso_U_23
_atom_site_aniso_U_13
_atom_site_aniso_U_12
Sb1 0.0786(4) 0.0786(4) 0.0786(4) -0.0320(2) -0.0320(2) -0.0320(2)
Sb2 0.0489(2) 0.0489(2) 0.0489(2) -0.01662(15) -0.01662(15) -0.01662(15)
Sb3 0.0315(2) 0.0432(2) 0.0308(2) -0.01059(17) -0.00746(16) -0.00867(17)
Sb4 0.0686(3) 0.0366(2) 0.0378(2) -0.00900(18) -0.0202(2) -0.0168(2)
S1 0.0781(15) 0.110(2) 0.0878(17) -0.0401(15) -0.0349(13) -0.0324(14)
S2 0.0571(11) 0.0584(11) 0.0566(11) -0.0023(9) -0.0279(9) -0.0261(9)
S3 0.0493(10) 0.0635(11) 0.0504(10) -0.0231(9) -0.0260(8) 0.0004(8)
S4 0.0951(15) 0.0464(10) 0.0759(13) -0.0176(9) -0.0594(12) -0.0097(10)
S5 0.0436(9) 0.0628(11) 0.0367(9) -0.0064(8) -0.0039(7) -0.0189(8)
S6 0.1020(17) 0.0444(10) 0.0454(10) 0.0001(8) -0.0257(11) -0.0117(10)
S7 0.0477(9) 0.0495(9) 0.0329(8) -0.0157(7) -0.0008(7) -0.0123(7)
S8 0.0886(15) 0.0570(11) 0.0460(10) -0.0283(9) -0.0055(9) -0.0271(10)
C1 0.092(7) 0.087(7) 0.094(7) -0.028(6) -0.036(6) -0.041(6)
C2 0.072(5) 0.046(4) 0.058(4) -0.016(3) -0.023(4) -0.019(4)
C3 0.068(5) 0.059(5) 0.078(6) -0.024(4) -0.031(4) -0.007(4)
C4 0.060(5) 0.039(4) 0.075(5) -0.017(4) -0.024(4) -0.003(3)
C5 0.045(4) 0.033(3) 0.046(4) -0.011(3) -0.007(3) -0.008(3)
C6 0.050(4) 0.042(4) 0.052(4) -0.017(3) -0.006(3) -0.015(3)
C7 0.044(4) 0.047(4) 0.044(4) -0.010(3) -0.006(3) -0.017(3)
C8 0.059(5) 0.049(4) 0.076(6) -0.011(4) -0.018(4) -0.015(4)
C9 0.042(4) 0.044(4) 0.090(6) -0.019(4) -0.012(4) -0.004(3)
C10 0.045(4) 0.039(3) 0.050(4) -0.009(3) -0.003(3) -0.014(3)
C11 0.066(5) 0.039(4) 0.060(5) -0.015(3) -0.013(4) -0.019(3)
C12 0.058(5) 0.081(6) 0.060(5) -0.023(4) -0.012(4) -0.032(4)
C13 0.095(6) 0.042(4) 0.056(5) -0.012(3) -0.041(4) 0.008(4)
C14 0.056(4) 0.030(3) 0.054(4) -0.006(3) -0.028(3) -0.002(3)
C15 0.093(7) 0.054(5) 0.061(5) -0.014(4) -0.030(5) 0.010(4)
C16 0.077(7) 0.079(7) 0.103(8) -0.008(6) -0.036(6) -0.020(5)
C17 0.041(4) 0.030(3) 0.070(5) -0.010(3) 0.000(3) -0.009(3)
C18 0.100(7) 0.040(4) 0.131(9) -0.010(5) -0.081(7) -0.001(4)
C19 0.074(5) 0.029(3) 0.072(5) -0.013(3) -0.036(4) -0.009(3)
C20 0.143(10) 0.044(5) 0.057(5) -0.013(4) -0.040(6) 0.000(5)
C21 0.064(6) 0.067(6) 0.122(9) -0.028(6) -0.013(6) -0.021(5)
C22 0.047(4) 0.019(3) 0.110(7) -0.009(3) -0.029(4) -0.004(3)
C23 0.076(6) 0.033(4) 0.121(8) -0.027(4) -0.045(6) -0.001(4)
C24 0.085(6) 0.042(4) 0.069(5) -0.017(4) -0.032(4) -0.023(4)
C25 0.038(4) 0.077(5) 0.052(4) -0.024(4) -0.004(3) -0.013(3)
C26 0.017(3) 0.068(5) 0.051(4) -0.025(3) -0.004(3) -0.004(3)
C27 0.039(3) 0.057(4) 0.048(4) -0.010(3) -0.010(3) -0.018(3)
C28 0.050(4) 0.048(4) 0.055(4) -0.008(3) -0.014(3) -0.025(3)
C29 0.029(3) 0.037(3) 0.057(4) -0.013(3) -0.017(3) -0.008(2)
C30 0.044(4) 0.045(4) 0.061(4) -0.010(3) -0.020(3) -0.014(3)
C31 0.055(4) 0.031(3) 0.056(4) 0.000(3) -0.024(3) -0.011(3)
C32 0.064(5) 0.039(4) 0.071(5) -0.007(4) -0.025(4) -0.013(3)
C33 0.061(5) 0.035(4) 0.081(6) -0.012(4) -0.030(4) -0.012(3)
C34 0.025(3) 0.037(3) 0.068(4) -0.018(3) -0.016(3) -0.002(2)
C35 0.030(3) 0.051(4) 0.070(5) -0.026(4) -0.018(3) -0.004(3)
C36 0.102(7) 0.057(5) 0.073(6) 0.006(4) -0.056(5) -0.023(5)
C37 0.086(6) 0.103(7) 0.052(5) -0.036(5) 0.006(4) -0.060(5)
C38 0.041(3) 0.043(3) 0.038(3) -0.016(3) -0.001(3) -0.021(3)
C39 0.060(5) 0.067(5) 0.057(5) -0.008(4) -0.012(4) -0.031(4)
C40 0.056(5) 0.051(4) 0.073(5) -0.015(4) -0.015(4) -0.016(4)
C41 0.047(4) 0.033(3) 0.064(4) -0.008(3) -0.022(3) -0.019(3)
C42 0.057(4) 0.050(4) 0.063(5) -0.018(4) -0.001(4) -0.030(4)
C43 0.073(5) 0.050(4) 0.040(4) -0.021(3) 0.004(3) -0.037(4)
C44 0.078(6) 0.072(5) 0.052(5) -0.015(4) -0.009(4) -0.045(5)
C45 0.049(4) 0.058(5) 0.092(6) -0.024(4) -0.012(4) -0.018(4)
C46 0.032(3) 0.038(3) 0.061(4) -0.021(3) 0.005(3) -0.020(3)
C47 0.037(4) 0.049(4) 0.076(5) -0.015(4) 0.000(3) -0.022(3)
C48 0.092(6) 0.082(6) 0.048(4) -0.030(4) 0.004(4) -0.048(5)
Cl1S 0.0599(11) 0.0596(11) 0.0408(9) -0.0134(8) -0.0042(8) -0.0069(9)
Cl2S 0.140(4) 0.158(4) 0.189(5) 0.028(4) -0.028(3) -0.015(3)
Cl3S 0.260(6) 0.144(4) 0.203(5) -0.104(4) 0.105(5) -0.123(4)
Cl4S 0.089(2) 0.112(3) 0.300(6) -0.090(3) -0.009(3) -0.032(2)
C1S 0.041(3) 0.041(3) 0.041(3) -0.013(2) -0.013(2) -0.013(2)
C2S 0.113(8) 0.053(5) 0.095(7) -0.026(5) -0.034(6) -0.008(5)

loop_
_atom_type_symbol
_atom_type_description
_atom_type_scat_dispersion_real
_atom_type_scat_dispersion_imag
_atom_type_scat_source
C C 0.0033 0.0016 'International Tables Vol C Tables 4.2.6.8 and 6.1.1.4'
H H 0.0000 0.0000 'International Tables Vol C Tables 4.2.6.8 and 6.1.1.4'
S S 0.1246 0.1234 'International Tables Vol C Tables 4.2.6.8 and 6.1.1.4'
Cl Cl 0.1484 0.1585 'International Tables Vol C Tables 4.2.6.8 and 6.1.1.4'
Sb Sb -0.5866 1.5461 'International Tables Vol C Tables 4.2.6.8 and 6.1.1.4'
N N 0.0061 0.0033 'International Tables Vol C Tables 4.2.6.8 and 6.1.1.4'

loop_
_geom_angle_atom_site_label_1
_geom_angle_atom_site_label_2
_geom_angle_atom_site_label_3
_geom_angle
_geom_angle_site_symmetry_1
_geom_angle_site_symmetry_3
S1 Sb1 S1 91.78(8) 3 2
S1 Sb1 S1 91.78(8) 3 .
S1 Sb1 S1 91.78(8) 2 .
S2 Sb2 S2 90.33(6) 2 .
S2 Sb2 S2 90.33(6) 2 3
S2 Sb2 S2 90.33(6) . 3
S3 Sb3 S7 91.10(6) . .
S3 Sb3 S5 92.05(7) . .
S7 Sb3 S5 92.15(6) . .
S6 Sb4 S4 90.05(7) . .
S6 Sb4 S8 90.99(8) . .
S4 Sb4 S8 91.64(8) . .
C1 S1 Sb1 104.1(3) . .
C12 S2 Sb2 99.9(3) . .
C13 S3 Sb3 104.1(3) . .
C24 S4 Sb4 104.4(2) . .
C25 S5 Sb3 101.9(2) . .
C36 S6 Sb4 99.6(2) . .
C37 S7 Sb3 99.7(3) . .
C48 S8 Sb4 102.3(3) . .
C2 C1 S1 116.0(7) . .
C2 C1 H1A 108.3 . .
S1 C1 H1A 108.3 . .
C2 C1 H1B 108.3 . .
S1 C1 H1B 108.3 . .
H1A C1 H1B 107.4 . .
C11 C2 C3 119.3(7) . .
C11 C2 C1 121.1(7) . .
C3 C2 C1 119.6(8) . .
C4 C3 C2 123.1(8) . .
C4 C3 H3A 118.5 . .
C2 C3 H3A 118.5 . .
C3 C4 C5 120.0(7) . .
C3 C4 H4A 120.0 . .
C5 C4 H4A 120.0 . .
C4 C5 C10 119.7(6) . .
C4 C5 C6 123.5(6) . .
C10 C5 C6 116.7(6) . .
C7 C6 C5 122.3(6) . .
C7 C6 H6A 118.8 . .
C5 C6 H6A 118.8 . .
C6 C7 C8 118.1(7) . .
C6 C7 C12 121.7(7) . .
C8 C7 C12 120.2(7) . .
C9 C8 C7 122.3(8) . .
C9 C8 H8A 118.8 . .
C7 C8 H8A 118.8 . .
C8 C9 C10 120.3(7) . .
C8 C9 H9A 119.8 . .
C10 C9 H9A 119.8 . .
C9 C10 C5 120.1(7) . .
C9 C10 C11 122.4(7) . .
C5 C10 C11 117.5(6) . .
C2 C11 C10 120.4(7) . .
C2 C11 H11A 119.8 . .
C10 C11 H11A 119.8 . .
C7 C12 S2 113.7(5) . .
C7 C12 H12A 108.8 . .
S2 C12 H12A 108.8 . .
C7 C12 H12B 108.8 . .
S2 C12 H12B 108.8 . .
H12A C12 H12B 107.7 . .
C14 C13 S3 116.0(5) . .
C14 C13 H13A 108.3 . .
S3 C13 H13A 108.3 . .
C14 C13 H13B 108.3 . .
S3 C13 H13B 108.3 . .
H13A C13 H13B 107.4 . .
C23 C14 C15 118.6(8) . .
C23 C14 C13 122.8(8) . .
C15 C14 C13 118.5(8) . .
C16 C15 C14 132.8(10) . .
C16 C15 H15A 113.6 . .
C14 C15 H15A 113.6 . .
C17 C16 C15 110.9(10) . .
C17 C16 H16A 124.5 . .
C15 C16 H16A 124.5 . .
C16 C17 C22 130.4(9) . .
C16 C17 C18 116.0(8) . .
C22 C17 C18 113.6(8) . .
C19 C18 C17 116.7(10) . .
C19 C18 H18A 121.6 . .
C17 C18 H18A 121.6 . .
C18 C19 C20 119.4(9) . .
C18 C19 C24 123.0(9) . .
C20 C19 C24 117.6(8) . .
C21 C20 C19 125.3(11) . .
C21 C20 H20A 117.3 . .
C19 C20 H20A 117.3 . .
C20 C21 C22 113.9(10) . .
C20 C21 H21A 123.0 . .
C22 C21 H21A 123.0 . .
C21 C22 C17 131.0(10) . .
C21 C22 C23 115.2(9) . .
C17 C22 C23 113.8(7) . .
C14 C23 C22 113.4(8) . .
C14 C23 H23A 123.3 . .
C22 C23 H23A 123.3 . .
C19 C24 S4 116.4(5) . .
C19 C24 H24A 108.2 . .
S4 C24 H24A 108.2 . .
C19 C24 H24B 108.2 . .
S4 C24 H24B 108.2 . .
H24A C24 H24B 107.3 . .
C26 C25 S5 111.8(5) . .
C26 C25 H25A 109.3 . .
S5 C25 H25A 109.3 . .
C26 C25 H25B 109.3 . .
S5 C25 H25B 109.3 . .
H25A C25 H25B 107.9 . .
C35 C26 C27 119.0(6) . .
C35 C26 C25 121.6(7) . .
C27 C26 C25 119.4(7) . .
C28 C27 C26 121.1(7) . .
C28 C27 H27A 119.4 . .
C26 C27 H27A 119.4 . .
C27 C28 C29 121.3(7) . .
C27 C28 H28A 119.3 . .
C29 C28 H28A 119.3 . .
C34 C29 C28 119.5(6) . .
C34 C29 C30 118.2(6) . .
C28 C29 C30 122.3(6) . .
C31 C30 C29 120.0(6) . .
C31 C30 H30A 120.0 . .
C29 C30 H30A 120.0 . .
C30 C31 C32 119.2(7) . .
C30 C31 C36 121.4(7) . .
C32 C31 C36 119.4(7) . .
C33 C32 C31 122.8(7) . .
C33 C32 H32A 118.6 . .
C31 C32 H32A 118.6 . .
C32 C33 C34 119.1(7) . .
C32 C33 H33A 120.5 . .
C34 C33 H33A 120.5 . .
C33 C34 C29 120.7(7) . .
C33 C34 C35 121.5(7) . .
C29 C34 C35 117.9(6) . .
C26 C35 C34 121.2(6) . .
C26 C35 H35A 119.4 . .
C34 C35 H35A 119.4 . .
C31 C36 S6 115.2(6) . .
C31 C36 H36A 108.5 . .
S6 C36 H36A 108.5 . .
C31 C36 H36B 108.5 . .
S6 C36 H36B 108.5 . .
H36A C36 H36B 107.5 . .
C38 C37 S7 115.5(5) . .
C38 C37 H37A 108.4 . .
S7 C37 H37A 108.4 . .
C38 C37 H37B 108.4 . .
S7 C37 H37B 108.4 . .
H37A C37 H37B 107.5 . .
C47 C38 C39 117.7(7) . .
C47 C38 C37 122.9(7) . .
C39 C38 C37 119.5(7) . .
C40 C39 C38 126.4(8) . .
C40 C39 H39A 116.8 . .
C38 C39 H39A 116.8 . .
C39 C40 C41 117.9(8) . .
C39 C40 H40A 121.0 . .
C41 C40 H40A 121.0 . .
C40 C41 C46 124.0(7) . .
C40 C41 C42 120.4(7) . .
C46 C41 C42 115.5(6) . .
C43 C42 C41 118.8(7) . .
C43 C42 H42A 120.6 . .
C41 C42 H42A 120.6 . .
C42 C43 C44 121.6(7) . .
C42 C43 C48 121.4(8) . .
C44 C43 C48 117.0(7) . .
C45 C44 C43 120.9(8) . .
C45 C44 H44A 119.6 . .
C43 C44 H44A 119.6 . .
C44 C45 C46 118.1(9) . .
C44 C45 H45A 120.9 . .
C46 C45 H45A 120.9 . .
C45 C46 C41 125.0(7) . .
C45 C46 C47 119.2(7) . .
C41 C46 C47 115.8(6) . .
C38 C47 C46 118.2(7) . .
C38 C47 H47A 120.9 . .
C46 C47 H47A 120.9 . .
C43 C48 S8 114.5(5) . .
C43 C48 H48A 108.6 . .
S8 C48 H48A 108.6 . .
C43 C48 H48B 108.6 . .
S8 C48 H48B 108.6 . .
H48A C48 H48B 107.6 . .
Cl1S C1S Cl1S 110.6(3) 3 .
Cl1S C1S Cl1S 110.6(3) 3 2
Cl1S C1S Cl1S 110.6(3) . 2
Cl1S C1S H1SA 108.3 3 .
Cl1S C1S H1SA 108.3 . .
Cl1S C1S H1SA 108.3 2 .
Cl4S C2S Cl3S 118.6(7) . .
Cl4S C2S Cl2S 112.7(7) . .
Cl3S C2S Cl2S 100.6(6) . .
Cl4S C2S H2SA 108.1 . .
Cl3S C2S H2SA 108.1 . .
Cl2S C2S H2SA 108.1 . .

loop_
_geom_bond_atom_site_label_1
_geom_bond_atom_site_label_2
_geom_bond_distance
_geom_bond_site_symmetry_2
Sb1 S1 2.419(3) 3
Sb1 S1 2.419(3) 2
Sb1 S1 2.419(3) .
Sb2 S2 2.4251(19) 2
Sb2 S2 2.4251(19) .
Sb2 S2 2.4251(19) 3
Sb3 S3 2.4193(17) .
Sb3 S7 2.4430(17) .
Sb3 S5 2.4428(17) .
Sb4 S6 2.433(2) .
Sb4 S4 2.4339(18) .
Sb4 S8 2.438(2) .
S1 C1 1.793(10) .
S2 C12 1.841(8) .
S3 C13 1.842(8) .
S4 C24 1.841(8) .
S5 C25 1.853(7) .
S6 C36 1.864(10) .
S7 C37 1.810(8) .
S8 C48 1.810(8) .
C1 C2 1.513(11) .
C1 H1A 0.9900 .
C1 H1B 0.9900 .
C2 C11 1.358(10) .
C2 C3 1.396(11) .
C3 C4 1.340(11) .
C3 H3A 0.9500 .
C4 C5 1.396(10) .
C4 H4A 0.9500 .
C5 C10 1.427(9) .
C5 C6 1.441(10) .
C6 C7 1.341(10) .
C6 H6A 0.9500 .
C7 C8 1.407(10) .
C7 C12 1.487(10) .
C8 C9 1.357(11) .
C8 H8A 0.9500 .
C9 C10 1.373(10) .
C9 H9A 0.9500 .
C10 C11 1.450(10) .
C11 H11A 0.9500 .
C12 H12A 0.9900 .
C12 H12B 0.9900 .
C13 C14 1.472(10) .
C13 H13A 0.9900 .
C13 H13B 0.9900 .
C14 C23 1.361(11) .
C14 C15 1.349(11) .
C15 C16 1.337(13) .
C15 H15A 0.9500 .
C16 C17 1.317(12) .
C16 H16A 0.9500 .
C17 C22 1.354(10) .
C17 C18 1.580(13) .
C18 C19 1.355(11) .
C18 H18A 0.9500 .
C19 C20 1.453(13) .
C19 C24 1.468(10) .
C20 C21 1.348(14) .
C20 H20A 0.9500 .
C21 C22 1.339(12) .
C21 H21A 0.9500 .
C22 C23 1.648(13) .
C23 H23A 0.9500 .
C24 H24A 0.9900 .
C24 H24B 0.9900 .
C25 C26 1.493(10) .
C25 H25A 0.9900 .
C25 H25B 0.9900 .
C26 C35 1.384(10) .
C26 C27 1.428(10) .
C27 C28 1.340(10) .
C27 H27A 0.9500 .
C28 C29 1.426(9) .
C28 H28A 0.9500 .
C29 C34 1.415(9) .
C29 C30 1.441(10) .
C30 C31 1.350(9) .
C30 H30A 0.9500 .
C31 C32 1.417(10) .
C31 C36 1.474(11) .
C32 C33 1.344(11) .
C32 H32A 0.9500 .
C33 C34 1.389(9) .
C33 H33A 0.9500 .
C34 C35 1.441(10) .
C35 H35A 0.9500 .
C36 H36A 0.9900 .
C36 H36B 0.9900 .
C37 C38 1.479(9) .
C37 H37A 0.9900 .
C37 H37B 0.9900 .
C38 C47 1.362(9) .
C38 C39 1.389(10) .
C39 C40 1.325(11) .
C39 H39A 0.9500 .
C40 C41 1.340(10) .
C40 H40A 0.9500 .
C41 C46 1.382(9) .
C41 C42 1.494(10) .
C42 C43 1.336(10) .
C42 H42A 0.9500 .
C43 C44 1.438(11) .
C43 C48 1.525(10) .
C44 C45 1.344(11) .
C44 H44A 0.9500 .
C45 C46 1.385(10) .
C45 H45A 0.9500 .
C46 C47 1.533(11) .
C47 H47A 0.9500 .
C48 H48A 0.9900 .
C48 H48B 0.9900 .
Cl1S C1S 1.757(4) .
Cl2S C2S 1.741(12) .
Cl3S C2S 1.695(10) .
Cl4S C2S 1.621(11) .
C1S Cl1S 1.757(4) 3
C1S Cl1S 1.757(4) 2
C1S H1SA 1.0000 .
C2S H2SA 1.0000 .

loop_
_geom_torsion_atom_site_label_1
_geom_torsion_atom_site_label_2
_geom_torsion_atom_site_label_3
_geom_torsion_atom_site_label_4
_geom_torsion
_geom_torsion_site_symmetry_1
S1 Sb1 S1 C1 170.9(4) 3
S1 Sb1 S1 C1 -97.3(4) 2
S2 Sb2 S2 C12 -179.1(3) 2
S2 Sb2 S2 C12 -88.8(3) 3
S7 Sb3 S3 C13 -172.2(3) .
S5 Sb3 S3 C13 95.6(3) .
S6 Sb4 S4 C24 -173.8(3) .
S8 Sb4 S4 C24 95.2(3) .
S3 Sb3 S5 C25 170.1(3) .
S7 Sb3 S5 C25 79.0(3) .
S4 Sb4 S6 C36 80.8(3) .
S8 Sb4 S6 C36 172.4(3) .
S3 Sb3 S7 C37 77.5(3) .
S5 Sb3 S7 C37 169.6(3) .
S6 Sb4 S8 C48 85.8(3) .
S4 Sb4 S8 C48 175.8(3) .
Sb1 S1 C1 C2 -37.6(8) .
S1 C1 C2 C11 109.2(9) .
S1 C1 C2 C3 -72.3(10) .
C11 C2 C3 C4 1.2(13) .
C1 C2 C3 C4 -177.4(9) .
C2 C3 C4 C5 -0.7(13) .
C3 C4 C5 C10 0.4(11) .
C3 C4 C5 C6 177.1(8) .
C4 C5 C6 C7 -176.2(7) .
C10 C5 C6 C7 0.6(10) .
C5 C6 C7 C8 -1.6(10) .
C5 C6 C7 C12 178.4(6) .
C6 C7 C8 C9 0.6(12) .
C12 C7 C8 C9 -179.4(7) .
C7 C8 C9 C10 1.4(13) .
C8 C9 C10 C5 -2.3(12) .
C8 C9 C10 C11 176.5(7) .
C4 C5 C10 C9 178.3(7) .
C6 C5 C10 C9 1.4(10) .
C4 C5 C10 C11 -0.6(10) .
C6 C5 C10 C11 -177.5(6) .
C3 C2 C11 C10 -1.3(12) .
C1 C2 C11 C10 177.2(7) .
C9 C10 C11 C2 -177.8(7) .
C5 C10 C11 C2 1.1(10) .
C6 C7 C12 S2 117.1(7) .
C8 C7 C12 S2 -62.9(9) .
Sb2 S2 C12 C7 -44.4(6) .
Sb3 S3 C13 C14 17.2(8) .
S3 C13 C14 C23 -79.7(9) .
S3 C13 C14 C15 98.3(8) .
C23 C14 C15 C16 -2.1(14) .
C13 C14 C15 C16 179.8(9) .
C14 C15 C16 C17 0.3(15) .
C15 C16 C17 C22 2.7(14) .
C15 C16 C17 C18 -177.8(7) .
C16 C17 C18 C19 -177.7(8) .
C22 C17 C18 C19 1.9(9) .
C17 C18 C19 C20 0.2(10) .
C17 C18 C19 C24 178.0(6) .
C18 C19 C20 C21 -1.4(12) .
C24 C19 C20 C21 -179.4(8) .
C19 C20 C21 C22 0.2(13) .
C20 C21 C22 C17 2.6(13) .
C20 C21 C22 C23 -178.1(7) .
C16 C17 C22 C21 176.0(9) .
C18 C17 C22 C21 -3.6(11) .
C16 C17 C22 C23 -3.4(11) .
C18 C17 C22 C23 177.1(5) .
C15 C14 C23 C22 1.0(9) .
C13 C14 C23 C22 179.1(6) .
C21 C22 C23 C14 -178.3(7) .
C17 C22 C23 C14 1.2(8) .
C18 C19 C24 S4 -84.5(9) .
C20 C19 C24 S4 93.3(7) .
Sb4 S4 C24 C19 21.4(7) .
Sb3 S5 C25 C26 38.2(6) .
S5 C25 C26 C35 -97.9(7) .
S5 C25 C26 C27 80.4(7) .
C35 C26 C27 C28 -0.8(10) .
C25 C26 C27 C28 -179.1(6) .
C26 C27 C28 C29 -0.4(10) .
C27 C28 C29 C34 0.9(10) .
C27 C28 C29 C30 -178.0(6) .
C34 C29 C30 C31 0.5(9) .
C28 C29 C30 C31 179.3(6) .
C29 C30 C31 C32 1.4(10) .
C29 C30 C31 C36 -179.2(7) .
C30 C31 C32 C33 -2.4(12) .
C36 C31 C32 C33 178.2(8) .
C31 C32 C33 C34 1.3(12) .
C32 C33 C34 C29 0.6(10) .
C32 C33 C34 C35 -179.6(7) .
C28 C29 C34 C33 179.6(6) .
C30 C29 C34 C33 -1.5(9) .
C28 C29 C34 C35 -0.2(8) .
C30 C29 C34 C35 178.7(5) .
C27 C26 C35 C34 1.5(9) .
C25 C26 C35 C34 179.8(6) .
C33 C34 C35 C26 179.3(6) .
C29 C34 C35 C26 -1.0(9) .
C30 C31 C36 S6 -105.4(8) .
C32 C31 C36 S6 74.1(8) .
Sb4 S6 C36 C31 38.4(6) .
Sb3 S7 C37 C38 39.3(7) .
S7 C37 C38 C47 -103.4(8) .
S7 C37 C38 C39 76.2(9) .
C47 C38 C39 C40 -1.4(11) .
C37 C38 C39 C40 179.0(7) .
C38 C39 C40 C41 2.2(12) .
C39 C40 C41 C46 -1.0(11) .
C39 C40 C41 C42 -179.9(7) .
C40 C41 C42 C43 179.9(7) .
C46 C41 C42 C43 1.0(9) .
C41 C42 C43 C44 -1.5(10) .
C41 C42 C43 C48 178.6(6) .
C42 C43 C44 C45 1.1(11) .
C48 C43 C44 C45 -179.0(7) .
C43 C44 C45 C46 0.0(11) .
C44 C45 C46 C41 -0.4(11) .
C44 C45 C46 C47 -178.7(6) .
C40 C41 C46 C45 -178.9(7) .
C42 C41 C46 C45 0.0(9) .
C40 C41 C46 C47 -0.6(9) .
C42 C41 C46 C47 178.2(5) .
C39 C38 C47 C46 -0.5(9) .
C37 C38 C47 C46 179.1(6) .
C45 C46 C47 C38 179.7(6) .
C41 C46 C47 C38 1.4(8) .
C42 C43 C48 S8 -97.3(8) .
C44 C43 C48 S8 82.8(8) .
Sb4 S8 C48 C43 32.9(7) .
